data_4344674
loop_
_publ_author_name
'M\"akel\"a, Toni'
'Minkkinen, Miia-Elina'
'Rissanen, Kari'

_publ_section_title
;
 Ion Pair Binding in the Solid-State with Ditopic Crown Ether Uranyl
 Salophen Receptors.
;
_journal_issue 3
_journal_name_full 'Inorganic chemistry'
_journal_page_first 1339
_journal_page_last 1346
_journal_paper_doi 10.1021/acs.inorgchem.5b02780
_journal_volume 55
_journal_year 2016
_chemical_formula_moiety 'C28 H30 Cl Li N2 O10 U, 1.44(H4.5 O2.25), O'
_chemical_formula_sum 'C28 H36.5 Cl Li N2 O14.25 U'
_chemical_formula_weight 909.51
_chemical_name_systematic
;
 ?
;
_space_group_crystal_system monoclinic
_space_group_IT_number 15
_space_group_name_Hall '-I 2ya'
_space_group_name_H-M_alt 'I 1 2/a 1'
_symmetry_space_group_name_Hall '-I 2ya'
_symmetry_space_group_name_H-M 'I 1 2/a 1'
_atom_sites_solution_hydrogens mixed
_atom_sites_solution_primary direct
_audit_creation_date 2015-11-25
_audit_creation_method
;
Olex2 1.2
(compiled 2014.06.27 svn.r2953 for OlexSys, GUI svn.r4855)
;
_cell_angle_alpha 90
_cell_angle_beta 101.620(2)
_cell_angle_gamma 90
_cell_formula_units_Z 8
_cell_length_a 16.9290(3)
_cell_length_b 18.4658(3)
_cell_length_c 23.7388(5)
_cell_measurement_reflns_used 6561
_cell_measurement_temperature 170
_cell_measurement_theta_max 28.9500
_cell_measurement_theta_min 2.2140
_cell_volume 7268.8(2)
_computing_cell_refinement
;
CrysAlisPro, Agilent Technologies,
Version 1.171.36.28 (release 01-02-2013 CrysAlis171 .NET)
(compiled Feb  1 2013,16:14:44)
;
_computing_data_collection
;
CrysAlisPro, Agilent Technologies,
Version 1.171.36.28 (release 01-02-2013 CrysAlis171 .NET)
(compiled Feb  1 2013,16:14:44)
;
_computing_data_reduction
;
CrysAlisPro, Agilent Technologies,
Version 1.171.36.28 (release 01-02-2013 CrysAlis171 .NET)
(compiled Feb  1 2013,16:14:44)
;
_computing_molecular_graphics 'Olex2 (Dolomanov et al., 2009)'
_computing_publication_material 'Olex2 (Dolomanov et al., 2009)'
_computing_structure_refinement 'ShelXL (Sheldrick, 2008)'
_computing_structure_solution 'XS (Sheldrick, 2008)'
_diffrn_ambient_temperature 170
_diffrn_detector_area_resol_mean 16.0107
_diffrn_measured_fraction_theta_full 0.996
_diffrn_measured_fraction_theta_max 0.996
_diffrn_measurement_details
;
  1 omega   -1.00   85.00   1.0000  125.0000
omega____ theta____ kappa____ phi______ frames
    -       17.2431   57.0000  120.0000 86

  2 omega  -48.00   42.00   1.0000  125.0000
omega____ theta____ kappa____ phi______ frames
    -       17.2431  -77.0000    0.0000 90
;
_diffrn_measurement_device_type 'SuperNova, Single source at offset, Eos'
_diffrn_measurement_method '\w scans'
_diffrn_orient_matrix_UB_11 0.0071925000
_diffrn_orient_matrix_UB_12 -0.0328337000
_diffrn_orient_matrix_UB_13 0.0157279000
_diffrn_orient_matrix_UB_21 -0.0107032000
_diffrn_orient_matrix_UB_22 -0.0199357000
_diffrn_orient_matrix_UB_23 -0.0259848000
_diffrn_orient_matrix_UB_31 0.0407361000
_diffrn_orient_matrix_UB_32 0.0005762000
_diffrn_orient_matrix_UB_33 -0.0031420000
_diffrn_radiation_monochromator mirror
_diffrn_radiation_type MoK\a
_diffrn_radiation_wavelength 0.71073
_diffrn_reflns_av_R_equivalents 0.0236
_diffrn_reflns_av_unetI/netI 0.0446
_diffrn_reflns_laue_measured_fraction_full 0.967
_diffrn_reflns_laue_measured_fraction_max 0.996
_diffrn_reflns_limit_h_max 22
_diffrn_reflns_limit_h_min -22
_diffrn_reflns_limit_k_max 24
_diffrn_reflns_limit_k_min -24
_diffrn_reflns_limit_l_max 29
_diffrn_reflns_limit_l_min -11
_diffrn_reflns_number 14277
_diffrn_reflns_point_group_measured_fraction_full 0.967
_diffrn_reflns_point_group_measured_fraction_max 0.996
_diffrn_reflns_theta_full 25.242
_diffrn_reflns_theta_max 25.000
_diffrn_reflns_theta_min 2.220
_diffrn_source 'SuperNova (Mo) X-ray Source'
_exptl_absorpt_coefficient_mu 4.603
_exptl_absorpt_correction_T_max 0.874
_exptl_absorpt_correction_T_min 0.648
_exptl_absorpt_correction_type analytical
_exptl_absorpt_process_details
;
CrysAlisPro, Agilent Technologies,
Version 1.171.36.28 (release 01-02-2013 CrysAlis171 .NET)
(compiled Feb  1 2013,16:14:44)
Analytical numeric absorption correction using a multifaceted crystal
            model based on expressions derived by R.C. Clark & J.S. Reid.
(Clark, R. C. & Reid, J. S. (1995). Acta Cryst. A51, 887-897)
;
_exptl_crystal_colour red
_exptl_crystal_colour_primary red
_exptl_crystal_density_diffrn 1.662
_exptl_crystal_description block
_exptl_crystal_F_000 3556
_exptl_crystal_recrystallization_method 'Evaporation of acetonitrile'
_exptl_crystal_size_max 0.1258
_exptl_crystal_size_mid 0.0623
_exptl_crystal_size_min 0.0295
_refine_diff_density_max 1.604
_refine_diff_density_min -0.600
_refine_diff_density_rms 0.104
_refine_ls_extinction_method none
_refine_ls_goodness_of_fit_ref 1.063
_refine_ls_hydrogen_treatment constr
_refine_ls_matrix_type full
_refine_ls_number_parameters 440
_refine_ls_number_reflns 6365
_refine_ls_number_restraints 2
_refine_ls_restrained_S_all 1.063
_refine_ls_R_factor_all 0.0343
_refine_ls_R_factor_gt 0.0266
_refine_ls_shift/su_max 0.000
_refine_ls_shift/su_mean 0.000
_refine_ls_structure_factor_coef Fsqd
_refine_ls_weighting_details 'w=1/[\s^2^(Fo^2^)+(0.0316P)^2^+6.5565P] where P=(Fo^2^+2Fc^2^)/3'
_refine_ls_weighting_scheme calc
_refine_ls_wR_factor_gt 0.0639
_refine_ls_wR_factor_ref 0.0666
_reflns_Friedel_coverage 0.000
_reflns_number_gt 5461
_reflns_number_total 6365
_reflns_threshold_expression 'I > 2\s(I)'
_cod_data_source_file ic5b02780_si_004.cif
_cod_data_source_block R1_LiCl
_cod_original_formula_sum 'C28 H36.50 Cl Li N2 O14.25 U'
_cod_database_code 4344674
_shelxl_version_number 2013-4
_chemical_oxdiff_formula 'C30 H31 N2 O11 Li1 Cl1 U1'
_shelx_space_group_comment
;
The symmetry employed for this shelxl refinement is uniquely defined
by the following loop, which should always be used as a source of
symmetry information in preference to the above space-group names.
They are only intended as comments.
;
_reflns_odcompleteness_completeness 98.86
_reflns_odcompleteness_iscentric 1
_reflns_odcompleteness_theta 26.32
_olex2_refinement_description
;
1. Fixed Uiso
 At 1.2 times of:
  All C(H) groups, All C(H,H) groups
 At 1.5 times of:
  All O(H,H) groups
2. Restrained distances
 H13B-H12A
 2.1 with sigma of 0.01
 H10A-H10_$1
 2.1 with sigma of 0.005
3. Others
 Fixed Sof: O14(0.25) H14A(0.25) H14B(0.25)
4.a Free rotating group:
 O12(H12A,H12B), O15(H15A,H15B), O14(H14A,H14B)
4.b Rotating group:
 O10(H10A,H10B), O13(H13A,H13B)
4.c Secondary CH2 refined with riding coordinates:
 C21(H21A,H21B), C22(H22A,H22B), C23(H23A,H23B), C24(H24A,H24B), C25(H25A,
 H25B), C26(H26A,H26B), C27(H27A,H27B), C28(H28A,H28B)
4.d Aromatic/amide H refined with riding coordinates:
 C1(H1), C3(H3), C4(H4), C5(H5), C6(H6), C8(H8), C10(H10), C11(H11), C12(H12),
 C13(H13), C17(H17), C20(H20)
;
_olex2_submission_special_instructions 'No special instructions were received'

loop_
_space_group_symop_operation_xyz
'x, y, z'
'-x+1/2, y, -z'
'x+1/2, y+1/2, z+1/2'
'-x+1, y+1/2, -z+1/2'
'-x, -y, -z'
'x-1/2, -y, z'
'-x+1/2, -y+1/2, -z+1/2'
'x, -y+1/2, z+1/2'

loop_
_atom_site_label
_atom_site_type_symbol
_atom_site_fract_x
_atom_site_fract_y
_atom_site_fract_z
_atom_site_U_iso_or_equiv
_atom_site_adp_type
_atom_site_occupancy
_atom_site_site_symmetry_order
_atom_site_calc_flag
_atom_site_refinement_flags_posn
_atom_site_refinement_flags_adp
_atom_site_refinement_flags_occupancy
_atom_site_disorder_assembly
_atom_site_disorder_group
U1 U 0.00993(2) 0.43377(2) 0.23392(2) 0.01518(6) Uani 1 1 d . . . . .
Cl1 Cl -0.13788(6) 0.48630(6) 0.17219(5) 0.0257(2) Uani 1 1 d . . . . .
O1 O 0.01729(16) 0.50662(15) 0.28363(13) 0.0237(7) Uani 1 1 d . . . . .
O2 O 0.01219(16) 0.35792(14) 0.18793(12) 0.0204(6) Uani 1 1 d . . . . .
O3 O 0.04406(16) 0.50530(14) 0.16662(12) 0.0208(7) Uani 1 1 d . . . . .
O4 O -0.07283(15) 0.37634(15) 0.28249(12) 0.0213(7) Uani 1 1 d . . . . .
O5 O 0.40067(15) 0.28584(13) 0.28686(12) 0.0175(6) Uani 1 1 d . . . . .
O6 O 0.55590(16) 0.29628(16) 0.33622(13) 0.0269(7) Uani 1 1 d . . . . .
O7 O 0.58006(18) 0.19483(19) 0.41628(13) 0.0353(8) Uani 1 1 d . . . . .
O8 O 0.43784(17) 0.15020(16) 0.43868(13) 0.0297(8) Uani 1 1 d . . . . .
O9 O 0.33277(15) 0.20439(14) 0.34831(12) 0.0186(6) Uani 1 1 d . . . . .
O10 O 0.4417(2) 0.3158(2) 0.41736(15) 0.0542(11) Uani 1 1 d . . . . .
H10A H 0.4079 0.3146 0.4501 0.081 Uiso 1 1 d DGR . . . .
H10B H 0.4589 0.3710 0.4159 0.081 Uiso 1 1 d GR . . . .
N1 N 0.1642(2) 0.44654(17) 0.24880(15) 0.0171(8) Uani 1 1 d . . . . .
N2 N 0.09381(18) 0.36142(17) 0.31607(14) 0.0165(7) Uani 1 1 d . . . . .
C1 C 0.2016(2) 0.5041(2) 0.23809(18) 0.0180(9) Uani 1 1 d . . . . .
H1 H 0.2580 0.5059 0.2531 0.022 Uiso 1 1 calc R . . . .
C2 C 0.1664(2) 0.5663(2) 0.20566(18) 0.0180(9) Uani 1 1 d . . . . .
C3 C 0.2126(2) 0.6304(2) 0.20722(19) 0.0220(10) Uani 1 1 d . . . . .
H3 H 0.2652 0.6321 0.2305 0.026 Uiso 1 1 calc R . . . .
C4 C 0.1826(2) 0.6903(2) 0.1757(2) 0.0244(10) Uani 1 1 d . . . . .
H4 H 0.2137 0.7335 0.1784 0.029 Uiso 1 1 calc R . . . .
C5 C 0.1073(3) 0.6878(2) 0.14004(19) 0.0254(10) Uani 1 1 d . . . . .
H5 H 0.0871 0.7291 0.1179 0.030 Uiso 1 1 calc R . . . .
C6 C 0.0610(3) 0.6254(2) 0.13645(18) 0.0234(10) Uani 1 1 d . . . . .
H6 H 0.0101 0.6238 0.1108 0.028 Uiso 1 1 calc R . . . .
C7 C 0.0885(2) 0.5644(2) 0.17027(18) 0.0179(9) Uani 1 1 d . . . . .
C8 C 0.0747(2) 0.3498(2) 0.36518(18) 0.0215(10) Uani 1 1 d . . . . .
H8 H 0.1160 0.3312 0.3948 0.026 Uiso 1 1 calc R . . . .
C9 C -0.0030(2) 0.3620(2) 0.37990(18) 0.0208(9) Uani 1 1 d . . . . .
C10 C -0.0071(3) 0.3574(2) 0.4382(2) 0.0302(11) Uani 1 1 d . . . . .
H10 H 0.0404 0.3477 0.4660 0.036 Uiso 1 1 calc DR . . . .
C11 C -0.0791(3) 0.3669(3) 0.4557(2) 0.0381(12) Uani 1 1 d . . . . .
H11 H -0.0812 0.3643 0.4954 0.046 Uiso 1 1 calc R . . . .
C12 C -0.1481(3) 0.3801(3) 0.4152(2) 0.0340(12) Uani 1 1 d . . . . .
H12 H -0.1979 0.3867 0.4272 0.041 Uiso 1 1 calc R . . . .
C13 C -0.1462(3) 0.3840(2) 0.3575(2) 0.0263(10) Uani 1 1 d . . . . .
H13 H -0.1947 0.3931 0.3304 0.032 Uiso 1 1 calc R . . . .
C14 C -0.0737(2) 0.3747(2) 0.33806(19) 0.0209(9) Uani 1 1 d . . . . .
C15 C 0.2094(2) 0.3862(2) 0.27505(17) 0.0162(9) Uani 1 1 d . . . . .
C16 C 0.1725(2) 0.3416(2) 0.30906(17) 0.0170(9) Uani 1 1 d . . . . .
C17 C 0.2123(2) 0.2794(2) 0.33467(17) 0.0173(9) Uani 1 1 d . . . . .
H17 H 0.1864 0.2485 0.3574 0.021 Uiso 1 1 calc R . . . .
C18 C 0.2882(2) 0.2634(2) 0.32679(17) 0.0162(9) Uani 1 1 d . . . . .
C19 C 0.3256(2) 0.3085(2) 0.29243(17) 0.0163(9) Uani 1 1 d . . . . .
C20 C 0.2871(2) 0.3700(2) 0.26679(17) 0.0171(9) Uani 1 1 d . . . . .
H20 H 0.3130 0.4006 0.2440 0.021 Uiso 1 1 calc R . . . .
C21 C 0.4496(2) 0.3361(2) 0.2632(2) 0.0267(11) Uani 1 1 d . . . . .
H21A H 0.4485 0.3843 0.2814 0.032 Uiso 1 1 calc R . . . .
H21B H 0.4295 0.3413 0.2213 0.032 Uiso 1 1 calc R . . . .
C22 C 0.5338(2) 0.3060(2) 0.2753(2) 0.0258(10) Uani 1 1 d . . . . .
H22A H 0.5355 0.2592 0.2553 0.031 Uiso 1 1 calc R . . . .
H22B H 0.5713 0.3401 0.2620 0.031 Uiso 1 1 calc R . . . .
C23 C 0.6349(2) 0.2669(3) 0.3535(2) 0.0313(11) Uani 1 1 d . . . . .
H23A H 0.6760 0.3036 0.3493 0.038 Uiso 1 1 calc R . . . .
H23B H 0.6418 0.2244 0.3295 0.038 Uiso 1 1 calc R . . . .
C24 C 0.6437(3) 0.2449(3) 0.4154(2) 0.0379(13) Uani 1 1 d . . . . .
H24A H 0.6967 0.2218 0.4295 0.045 Uiso 1 1 calc R . . . .
H24B H 0.6387 0.2875 0.4397 0.045 Uiso 1 1 calc R . . . .
C25 C 0.5782(3) 0.1621(3) 0.4700(2) 0.0383(13) Uani 1 1 d . . . . .
H25A H 0.5691 0.1990 0.4982 0.046 Uiso 1 1 calc R . . . .
H25B H 0.6299 0.1371 0.4852 0.046 Uiso 1 1 calc R . . . .
C26 C 0.5103(3) 0.1090(3) 0.4590(2) 0.0385(13) Uani 1 1 d . . . . .
H26A H 0.5186 0.0732 0.4296 0.046 Uiso 1 1 calc R . . . .
H26B H 0.5067 0.0829 0.4947 0.046 Uiso 1 1 calc R . . . .
C27 C 0.3709(3) 0.1075(2) 0.41225(19) 0.0260(10) Uani 1 1 d . . . . .
H27A H 0.3546 0.0745 0.4408 0.031 Uiso 1 1 calc R . . . .
H27B H 0.3849 0.0780 0.3808 0.031 Uiso 1 1 calc R . . . .
C28 C 0.3027(3) 0.1593(2) 0.38855(19) 0.0235(10) Uani 1 1 d . . . . .
H28A H 0.2543 0.1323 0.3691 0.028 Uiso 1 1 calc R . . . .
H28B H 0.2884 0.1888 0.4198 0.028 Uiso 1 1 calc R . . . .
Li1 Li 0.4684(4) 0.2309(4) 0.3686(3) 0.0278(17) Uani 1 1 d . . . . .
O13 O 0.1617(2) 0.04528(19) 0.45582(15) 0.0455(9) Uani 1 1 d . . . A 1
H13A H 0.1531 0.0327 0.4201 0.068 Uiso 1 1 d GR . . A 1
H13B H 0.1733 0.0908 0.4582 0.068 Uiso 1 1 d DGR . . A 1
O12 O 0.1217(2) 0.18956(19) 0.46158(15) 0.0473(9) Uani 1 1 d . . . . .
H12A H 0.1198 0.1885 0.4247 0.071 Uiso 1 1 d DG . . . .
H12B H 0.1551 0.2232 0.4771 0.071 Uiso 1 1 d G . . . .
O15 O 0.2313(2) -0.0707(2) 0.56693(15) 0.0446(10) Uani 1 1 d . . . B 1
H15A H 0.2648 -0.0636 0.5983 0.067 Uiso 1 1 d G . . B 1
H15B H 0.1859 -0.0825 0.5743 0.067 Uiso 1 1 d G . . B 1
O14 O 0.2500 -0.0114(7) 0.5000 0.058(3) Uani 0.5 2 d S T P . .
H14A H 0.2706 -0.0421 0.4793 0.087 Uiso 0.25 1 d G . . . .
H14B H 0.2872 0.0186 0.5165 0.087 Uiso 0.25 1 d G . . . .
O11 O 0.23113(17) 0.31011(12) 0.50931(14) 0.0201(7) Uani 1 1 d . . . . .

loop_
_atom_site_aniso_label
_atom_site_aniso_U_11
_atom_site_aniso_U_22
_atom_site_aniso_U_33
_atom_site_aniso_U_23
_atom_site_aniso_U_13
_atom_site_aniso_U_12
U1 0.01340(9) 0.01499(9) 0.01593(9) 0.00169(6) 0.00007(6) 0.00122(7)
Cl1 0.0170(5) 0.0357(6) 0.0225(6) 0.0048(5) -0.0003(4) 0.0027(5)
O1 0.0216(15) 0.0220(15) 0.0250(17) -0.0019(13) -0.0014(13) 0.0026(14)
O2 0.0237(16) 0.0174(14) 0.0194(16) -0.0006(12) 0.0023(12) -0.0020(13)
O3 0.0182(15) 0.0212(15) 0.0218(17) 0.0052(13) 0.0008(12) -0.0035(13)
O4 0.0172(15) 0.0277(16) 0.0176(16) 0.0039(13) 0.0002(12) -0.0047(13)
O5 0.0128(14) 0.0147(14) 0.0247(17) 0.0024(12) 0.0033(12) 0.0016(12)
O6 0.0134(14) 0.0296(16) 0.0364(19) -0.0015(15) 0.0019(13) 0.0051(14)
O7 0.0252(17) 0.055(2) 0.0219(18) 0.0076(16) -0.0036(13) 0.0030(17)
O8 0.0276(17) 0.0313(17) 0.0289(19) 0.0101(15) 0.0023(14) 0.0135(15)
O9 0.0184(14) 0.0176(14) 0.0204(16) 0.0105(12) 0.0051(12) 0.0059(13)
O10 0.047(2) 0.083(3) 0.030(2) -0.019(2) 0.0020(17) -0.009(2)
N1 0.0158(18) 0.0155(17) 0.0189(19) 0.0028(14) 0.0012(14) 0.0005(15)
N2 0.0149(17) 0.0165(17) 0.0172(19) 0.0009(15) 0.0009(14) -0.0029(15)
C1 0.013(2) 0.021(2) 0.020(2) -0.0001(18) 0.0028(17) 0.0050(18)
C2 0.016(2) 0.019(2) 0.020(2) 0.0032(18) 0.0070(17) 0.0024(18)
C3 0.016(2) 0.023(2) 0.026(3) 0.0021(19) 0.0026(18) 0.0048(19)
C4 0.020(2) 0.014(2) 0.040(3) 0.004(2) 0.009(2) -0.0023(19)
C5 0.030(3) 0.021(2) 0.027(3) 0.012(2) 0.008(2) 0.005(2)
C6 0.022(2) 0.026(2) 0.020(2) 0.0054(19) -0.0007(18) 0.002(2)
C7 0.017(2) 0.021(2) 0.016(2) 0.0026(18) 0.0044(17) 0.0024(19)
C8 0.020(2) 0.020(2) 0.021(2) 0.0002(18) -0.0046(18) 0.0026(19)
C9 0.022(2) 0.021(2) 0.019(2) 0.0025(18) 0.0036(18) 0.0017(19)
C10 0.027(2) 0.038(3) 0.026(3) 0.001(2) 0.006(2) 0.005(2)
C11 0.039(3) 0.055(3) 0.023(3) 0.002(2) 0.013(2) 0.002(3)
C12 0.033(3) 0.043(3) 0.031(3) 0.001(2) 0.018(2) 0.006(2)
C13 0.019(2) 0.034(3) 0.025(3) 0.002(2) 0.0033(19) 0.005(2)
C14 0.023(2) 0.015(2) 0.024(2) 0.0028(18) 0.0030(18) -0.0024(19)
C15 0.017(2) 0.015(2) 0.014(2) 0.0012(17) -0.0044(17) -0.0003(18)
C16 0.011(2) 0.019(2) 0.020(2) 0.0000(18) 0.0010(17) -0.0016(18)
C17 0.019(2) 0.017(2) 0.015(2) 0.0029(17) 0.0020(17) -0.0013(18)
C18 0.017(2) 0.015(2) 0.015(2) 0.0015(17) -0.0010(17) -0.0002(18)
C19 0.014(2) 0.018(2) 0.015(2) -0.0017(17) -0.0004(16) 0.0007(18)
C20 0.017(2) 0.016(2) 0.019(2) -0.0015(17) 0.0047(17) -0.0019(18)
C21 0.017(2) 0.028(2) 0.036(3) 0.013(2) 0.0069(19) -0.001(2)
C22 0.019(2) 0.025(2) 0.034(3) 0.008(2) 0.009(2) 0.002(2)
C23 0.016(2) 0.033(3) 0.043(3) 0.004(2) 0.000(2) 0.001(2)
C24 0.018(2) 0.051(3) 0.039(3) -0.005(3) -0.008(2) 0.005(2)
C25 0.029(3) 0.060(3) 0.024(3) 0.009(2) 0.000(2) 0.015(3)
C26 0.037(3) 0.051(3) 0.027(3) 0.022(2) 0.004(2) 0.021(3)
C27 0.031(3) 0.024(2) 0.024(3) 0.014(2) 0.010(2) 0.008(2)
C28 0.026(2) 0.023(2) 0.022(2) 0.0095(19) 0.0078(19) 0.004(2)
Li1 0.022(4) 0.038(4) 0.021(4) -0.003(3) 0.001(3) 0.002(4)
O13 0.058(2) 0.047(2) 0.027(2) -0.0073(17) -0.0012(17) 0.012(2)
O12 0.063(3) 0.047(2) 0.030(2) -0.0014(17) 0.0038(18) 0.008(2)
O15 0.049(2) 0.057(2) 0.025(2) 0.0008(18) 0.0015(17) -0.022(2)
O14 0.055(7) 0.056(8) 0.060(9) 0.000 0.002(6) 0.000
O11 0.023(2) 0.0161(12) 0.018(2) 0.0024(13) -0.0041(13) 0.0019(13)

loop_
_atom_type_symbol
_atom_type_description
_atom_type_scat_dispersion_real
_atom_type_scat_dispersion_imag
_atom_type_scat_source
C C 0.0033 0.0016 'International Tables Vol C Tables 4.2.6.8 and 6.1.1.4'
H H 0.0000 0.0000 'International Tables Vol C Tables 4.2.6.8 and 6.1.1.4'
Cl Cl 0.1484 0.1585 'International Tables Vol C Tables 4.2.6.8 and 6.1.1.4'
Li Li -0.0003 0.0001 'International Tables Vol C Tables 4.2.6.8 and 6.1.1.4'
N N 0.0061 0.0033 'International Tables Vol C Tables 4.2.6.8 and 6.1.1.4'
O O 0.0106 0.0060 'International Tables Vol C Tables 4.2.6.8 and 6.1.1.4'
U U -9.6767 9.6646 'International Tables Vol C Tables 4.2.6.8 and 6.1.1.4'

loop_
_exptl_crystal_face_index_h
_exptl_crystal_face_index_k
_exptl_crystal_face_index_l
_exptl_crystal_face_perp_dist
_exptl_oxdiff_crystal_face_indexfrac_h
_exptl_oxdiff_crystal_face_indexfrac_k
_exptl_oxdiff_crystal_face_indexfrac_l
_exptl_oxdiff_crystal_face_x
_exptl_oxdiff_crystal_face_y
_exptl_oxdiff_crystal_face_z
-19 -16 8 0.0269 -18.9998 -16.0001 8.0002 0.5145 0.3145 -0.8083
-13 2 31 0.0384 -13.0001 1.9998 31.0003 0.3284 -0.7063 -0.6258
21 2 9 0.0473 20.9998 2.0001 8.9999 0.2269 -0.4985 0.8283
3 3 32 0.0213 2.9998 2.9999 32.0002 0.4264 -0.9234 0.0234
4 -26 -2 0.0515 4.0001 -25.9999 -2.0001 0.8510 0.5275 0.1543
18 -17 -8 0.0535 18.0000 -16.9998 -8.0002 0.5618 0.3541 0.7486
-4 26 3 0.0466 -4.0001 25.9999 3.0000 -0.8353 -0.5535 -0.1574
16 19 -6 0.0267 15.9998 19.0001 -6.0001 -0.6031 -0.3941 0.6816
-3 -3 -32 0.0082 -2.9998 -2.9999 -32.0002 -0.4264 0.9234 -0.0234

loop_
_geom_angle_atom_site_label_1
_geom_angle_atom_site_label_2
_geom_angle_atom_site_label_3
_geom_angle
_geom_angle_site_symmetry_1
_geom_angle_site_symmetry_3
O1 U1 Cl1 91.20(9) . .
O1 U1 O2 174.27(12) . .
O1 U1 O3 91.93(12) . .
O1 U1 O4 89.09(12) . .
O1 U1 N1 84.62(12) . .
O1 U1 N2 86.27(12) . .
O2 U1 Cl1 94.51(9) . .
O2 U1 O3 89.20(12) . .
O2 U1 O4 92.06(11) . .
O2 U1 N1 90.55(11) . .
O2 U1 N2 88.81(11) . .
O3 U1 Cl1 75.78(7) . .
O3 U1 O4 157.08(10) . .
O3 U1 N1 69.09(10) . .
O3 U1 N2 132.23(10) . .
O4 U1 Cl1 81.30(7) . .
O4 U1 N1 133.76(10) . .
O4 U1 N2 70.69(10) . .
N1 U1 Cl1 144.42(8) . .
N2 U1 Cl1 151.90(8) . .
N2 U1 N1 63.22(10) . .
U1 O2 Li1 172.3(2) . 7
C7 O3 U1 131.9(3) . .
C14 O4 U1 130.9(2) . .
C19 O5 C21 117.4(3) . .
C19 O5 Li1 111.7(3) . .
C21 O5 Li1 113.0(3) . .
C22 O6 Li1 111.7(3) . .
C23 O6 C22 112.2(3) . .
C23 O6 Li1 110.8(3) . .
C24 O7 Li1 112.8(3) . .
C25 O7 C24 116.4(4) . .
C25 O7 Li1 116.0(3) . .
C26 O8 Li1 106.0(3) . .
C27 O8 C26 113.9(3) . .
C27 O8 Li1 107.9(3) . .
C18 O9 C28 118.0(3) . .
C18 O9 Li1 111.2(3) . .
C28 O9 Li1 117.1(3) . .
C1 N1 U1 125.0(3) . .
C1 N1 C15 119.4(3) . .
C15 N1 U1 115.4(2) . .
C8 N2 U1 125.2(3) . .
C8 N2 C16 118.3(3) . .
C16 N2 U1 115.8(2) . .
N1 C1 C2 126.6(4) . .
C3 C2 C1 119.0(4) . .
C7 C2 C1 122.3(4) . .
C7 C2 C3 118.6(4) . .
C4 C3 C2 121.2(4) . .
C3 C4 C5 120.1(4) . .
C4 C5 C6 120.4(4) . .
C5 C6 C7 120.8(4) . .
O3 C7 C2 120.7(3) . .
O3 C7 C6 120.4(4) . .
C6 C7 C2 118.9(4) . .
N2 C8 C9 126.8(4) . .
C10 C9 C8 117.3(4) . .
C10 C9 C14 120.0(4) . .
C14 C9 C8 122.7(4) . .
C11 C10 C9 121.0(4) . .
C10 C11 C12 119.3(5) . .
C11 C12 C13 121.1(4) . .
C12 C13 C14 121.1(4) . .
O4 C14 C9 121.8(4) . .
O4 C14 C13 120.7(4) . .
C13 C14 C9 117.5(4) . .
C16 C15 N1 117.0(3) . .
C16 C15 C20 120.0(3) . .
C20 C15 N1 122.9(4) . .
C15 C16 N2 117.3(3) . .
C15 C16 C17 120.3(4) . .
C17 C16 N2 122.5(4) . .
C18 C17 C16 119.8(4) . .
O9 C18 C17 125.8(4) . .
O9 C18 C19 114.2(3) . .
C17 C18 C19 119.9(3) . .
O5 C19 C18 114.3(3) . .
O5 C19 C20 124.8(4) . .
C20 C19 C18 120.8(4) . .
C19 C20 C15 119.1(4) . .
O5 C21 C22 106.7(3) . .
O6 C22 C21 106.5(3) . .
O6 C23 C24 106.6(4) . .
O7 C24 C23 105.3(4) . .
O7 C25 C26 106.1(4) . .
O8 C26 C25 106.7(4) . .
O8 C27 C28 107.1(3) . .
O9 C28 C27 105.5(3) . .
O2 Li1 O5 85.6(3) 7 .
O2 Li1 O8 92.3(3) 7 .
O2 Li1 O9 88.8(3) 7 .
O5 Li1 O8 137.2(3) . .
O5 Li1 O9 66.9(2) . .
O6 Li1 O2 90.1(3) . 7
O6 Li1 O5 73.3(3) . .
O6 Li1 O8 149.5(4) . .
O6 Li1 O9 140.1(4) . .
O7 Li1 O2 82.1(3) . 7
O7 Li1 O5 147.1(4) . .
O7 Li1 O6 76.3(3) . .
O7 Li1 O8 73.9(3) . .
O7 Li1 O9 142.7(4) . .
O9 Li1 O8 70.3(2) . .
O10 Li1 O2 175.5(4) . 7
O10 Li1 O5 90.5(3) . .
O10 Li1 O6 91.0(3) . .
O10 Li1 O7 102.4(3) . .
O10 Li1 O8 88.9(3) . .
O10 Li1 O9 87.5(3) . .

loop_
_geom_bond_atom_site_label_1
_geom_bond_atom_site_label_2
_geom_bond_distance
_geom_bond_site_symmetry_2
U1 Cl1 2.8058(10) .
U1 O1 1.777(3) .
U1 O2 1.781(3) .
U1 O3 2.237(3) .
U1 O4 2.251(3) .
U1 N1 2.575(3) .
U1 N2 2.547(3) .
O2 Li1 2.186(8) 7
O3 C7 1.319(5) .
O4 C14 1.322(5) .
O5 C19 1.369(4) .
O5 C21 1.431(5) .
O5 Li1 2.284(8) .
O6 C22 1.429(5) .
O6 C23 1.425(5) .
O6 Li1 2.170(8) .
O7 C24 1.423(6) .
O7 C25 1.417(5) .
O7 Li1 2.106(8) .
O8 C26 1.441(5) .
O8 C27 1.419(5) .
O8 Li1 2.366(8) .
O9 C18 1.365(4) .
O9 C28 1.436(5) .
O9 Li1 2.301(8) .
O10 Li1 2.053(8) .
N1 C1 1.289(5) .
N1 C15 1.422(5) .
N2 C8 1.290(5) .
N2 C16 1.423(5) .
C1 C2 1.442(5) .
C2 C3 1.416(5) .
C2 C7 1.414(6) .
C3 C4 1.374(6) .
C4 C5 1.382(6) .
C5 C6 1.387(6) .
C6 C7 1.406(5) .
C8 C9 1.444(6) .
C9 C10 1.402(6) .
C9 C14 1.413(6) .
C10 C11 1.376(6) .
C11 C12 1.377(6) .
C12 C13 1.379(6) .
C13 C14 1.406(6) .
C15 C16 1.387(5) .
C15 C20 1.400(5) .
C16 C17 1.407(5) .
C17 C18 1.368(5) .
C18 C19 1.403(5) .
C19 C20 1.388(5) .
C21 C22 1.503(6) .
C23 C24 1.502(7) .
C25 C26 1.493(7) .
C27 C28 1.517(5) .
Li1 O2 2.186(8) 7
O11 O11 0.847(5) 2_556

loop_
_geom_torsion_atom_site_label_1
_geom_torsion_atom_site_label_2
_geom_torsion_atom_site_label_3
_geom_torsion_atom_site_label_4
_geom_torsion
U1 O3 C7 C2 50.5(5)
U1 O3 C7 C6 -133.1(3)
U1 O4 C14 C9 -47.6(5)
U1 O4 C14 C13 133.9(3)
U1 N1 C1 C2 -13.4(6)
U1 N1 C15 C16 -24.3(4)
U1 N1 C15 C20 154.3(3)
U1 N2 C8 C9 13.2(6)
U1 N2 C16 C15 27.5(4)
U1 N2 C16 C17 -151.9(3)
O5 C19 C20 C15 178.7(4)
O5 C21 C22 O6 -56.6(4)
O6 C23 C24 O7 57.7(5)
O7 C25 C26 O8 -61.9(5)
O8 C27 C28 O9 59.6(4)
O9 C18 C19 O5 -0.6(5)
O9 C18 C19 C20 179.0(3)
N1 C1 C2 C3 167.9(4)
N1 C1 C2 C7 -14.9(7)
N1 C15 C16 N2 -1.9(5)
N1 C15 C16 C17 177.6(4)
N1 C15 C20 C19 -177.7(4)
N2 C8 C9 C10 -169.4(4)
N2 C8 C9 C14 13.6(7)
N2 C16 C17 C18 -179.5(4)
C1 N1 C15 C16 150.9(4)
C1 N1 C15 C20 -30.5(6)
C1 C2 C3 C4 178.0(4)
C1 C2 C7 O3 1.4(6)
C1 C2 C7 C6 -175.0(4)
C2 C3 C4 C5 -2.3(7)
C3 C2 C7 O3 178.6(4)
C3 C2 C7 C6 2.2(6)
C3 C4 C5 C6 0.9(7)
C4 C5 C6 C7 2.1(7)
C5 C6 C7 O3 179.9(4)
C5 C6 C7 C2 -3.6(6)
C7 C2 C3 C4 0.7(6)
C8 N2 C16 C15 -144.0(4)
C8 N2 C16 C17 36.6(5)
C8 C9 C10 C11 -178.7(4)
C8 C9 C14 O4 -0.2(6)
C8 C9 C14 C13 178.4(4)
C9 C10 C11 C12 0.8(8)
C10 C9 C14 O4 -177.2(4)
C10 C9 C14 C13 1.4(6)
C10 C11 C12 C13 0.0(8)
C11 C12 C13 C14 -0.1(7)
C12 C13 C14 O4 178.0(4)
C12 C13 C14 C9 -0.6(6)
C14 C9 C10 C11 -1.6(7)
C15 N1 C1 C2 171.9(4)
C15 C16 C17 C18 1.1(6)
C16 N2 C8 C9 -176.2(4)
C16 C15 C20 C19 0.8(6)
C16 C17 C18 O9 -178.9(4)
C16 C17 C18 C19 -1.1(6)
C17 C18 C19 O5 -178.6(3)
C17 C18 C19 C20 1.0(6)
C18 O9 C28 C27 -170.2(3)
C18 C19 C20 C15 -0.8(6)
C19 O5 C21 C22 166.1(4)
C20 C15 C16 N2 179.6(3)
C20 C15 C16 C17 -1.0(6)
C21 O5 C19 C18 -166.8(3)
C21 O5 C19 C20 13.6(6)
C22 O6 C23 C24 -168.3(4)
C23 O6 C22 C21 179.3(3)
C24 O7 C25 C26 -176.4(4)
C25 O7 C24 C23 176.0(4)
C26 O8 C27 C28 -174.7(4)
C27 O8 C26 C25 164.6(4)
C28 O9 C18 C17 -8.3(6)
C28 O9 C18 C19 173.9(3)
Li1 O5 C19 C18 -33.9(4)
Li1 O5 C19 C20 146.5(4)
Li1 O5 C21 C22 33.8(5)
Li1 O6 C22 C21 54.2(4)
Li1 O6 C23 C24 -42.7(5)
Li1 O7 C24 C23 -46.3(5)
Li1 O7 C25 C26 47.3(5)
Li1 O8 C26 C25 46.1(5)
Li1 O8 C27 C28 -57.4(4)
Li1 O9 C18 C17 -147.7(4)
Li1 O9 C18 C19 34.4(4)
Li1 O9 C28 C27 -33.1(4)

loop_
_smtbx_masks_void_nr
_smtbx_masks_void_average_x
_smtbx_masks_void_average_y
_smtbx_masks_void_average_z
_smtbx_masks_void_volume
_smtbx_masks_void_count_electrons
1 -0.158 0.000 0.000 485.9 52.2
2 -0.145 0.500 0.500 485.9 52.2
